data_7721162
loop_
_publ_author_name
'Kalinin, Mikhail A.'
'Evsiunina, Mariia V.'
'Kalle, Paulina'
'Matveev, Petr I.'
'Borisova, Nataliya E.'

_publ_section_title
;
 Radical Switching Am/Eu Selectivity in Sterically Restricted
 Diglycolamides
;
_journal_name_full 'Dalton Transactions'
_journal_paper_doi 10.1039/D6DT01117A
_journal_year 2026
_chemical_formula_moiety 'C9 H17 N O2'
_chemical_formula_sum 'C9 H17 N O2'
_chemical_formula_weight 171.23
_space_group_crystal_system monoclinic
_space_group_IT_number 14
_space_group_name_Hall '-P 2yn'
_space_group_name_H-M_alt 'P 1 21/n 1'
_atom_sites_solution_hydrogens geom
_atom_sites_solution_primary dual
_audit_creation_date 2026-04-07
_audit_creation_method
;
Olex2 1.5
(compiled 2025.03.04 svn.red2d20d0 for OlexSys, GUI svn.r7188)
;
_audit_update_record
;
2026-04-10 deposited with the CCDC.	2026-06-17 downloaded from the CCDC.
;
_cell_angle_alpha 90
_cell_angle_beta 95.200(2)
_cell_angle_gamma 90
_cell_formula_units_Z 4
_cell_length_a 6.4623(4)
_cell_length_b 11.1780(6)
_cell_length_c 12.9438(9)
_cell_measurement_reflns_used 2261
_cell_measurement_temperature 100.00
_cell_measurement_theta_max 25.71
_cell_measurement_theta_min 3.41
_cell_volume 931.15(10)
_computing_cell_refinement 'SAINT V8.40A (Bruker, 2019)'
_computing_data_collection 'APEX3 v.2017.3_0 (Bruker AXS, 2017)'
_computing_data_reduction 'SAINT V8.40A (Bruker, 2019)'
_computing_molecular_graphics 'Olex2 1.5 (Dolomanov et al., 2009)'
_computing_publication_material 'Olex2 1.5 (Dolomanov et al., 2009)'
_computing_structure_refinement 'SHELXL 2018/3 (Sheldrick, 2015)'
_computing_structure_solution 'SHELXT 2018/2 (Sheldrick, 2018)'
_diffrn_ambient_temperature 100.00
_diffrn_measured_fraction_theta_full 1.000
_diffrn_measured_fraction_theta_max 1.000
_diffrn_measurement_device_type 'Bruker D8 Venture'
_diffrn_measurement_method \w-scan
_diffrn_radiation_monochromator graphite
_diffrn_radiation_type MoK\a
_diffrn_radiation_wavelength 0.71073
_diffrn_reflns_av_R_equivalents 0.0341
_diffrn_reflns_av_unetI/netI 0.0331
_diffrn_reflns_Laue_measured_fraction_full 1.000
_diffrn_reflns_Laue_measured_fraction_max 1.000
_diffrn_reflns_limit_h_max 8
_diffrn_reflns_limit_h_min -8
_diffrn_reflns_limit_k_max 13
_diffrn_reflns_limit_k_min -13
_diffrn_reflns_limit_l_max 16
_diffrn_reflns_limit_l_min -16
_diffrn_reflns_number 7647
_diffrn_reflns_point_group_measured_fraction_full 1.000
_diffrn_reflns_point_group_measured_fraction_max 1.000
_diffrn_reflns_theta_full 25.242
_diffrn_reflns_theta_max 26.362
_diffrn_reflns_theta_min 2.412
_diffrn_source_current 1.0
_diffrn_source_power 0.05
_diffrn_source_target Mo
_diffrn_source_type 'fine-focus sealed X-ray tube'
_diffrn_source_voltage 50.0
_exptl_absorpt_coefficient_mu 0.085
_exptl_absorpt_correction_T_max 0.7454
_exptl_absorpt_correction_T_min 0.6849
_exptl_absorpt_correction_type multi-scan
_exptl_absorpt_process_details
;
SADABS-2016/2 (Bruker,2016/2) was used for absorption correction.
wR2(int) was 0.1039 before and 0.0452 after correction.
The Ratio of minimum to maximum transmission is 0.9188.
The \l/2 correction factor is Not present.
;
_exptl_crystal_colour colourless
_exptl_crystal_colour_primary colourless
_exptl_crystal_density_diffrn 1.221
_exptl_crystal_description block
_exptl_crystal_F_000 376
_exptl_crystal_size_max 0.6
_exptl_crystal_size_mid 0.2
_exptl_crystal_size_min 0.17
_refine_diff_density_max 0.369
_refine_diff_density_min -0.215
_refine_diff_density_rms 0.041
_refine_ls_extinction_method none
_refine_ls_goodness_of_fit_ref 1.032
_refine_ls_hydrogen_treatment constr
_refine_ls_matrix_type full
_refine_ls_number_parameters 127
_refine_ls_number_reflns 1892
_refine_ls_number_restraints 0
_refine_ls_restrained_S_all 1.032
_refine_ls_R_factor_all 0.0667
_refine_ls_R_factor_gt 0.0462
_refine_ls_shift/su_max 0.000
_refine_ls_shift/su_mean 0.000
_refine_ls_structure_factor_coef Fsqd
_refine_ls_weighting_details 'w=1/[\s^2^(Fo^2^)+(0.0499P)^2^+0.3919P] where P=(Fo^2^+2Fc^2^)/3'
_refine_ls_weighting_scheme calc
_refine_ls_wR_factor_gt 0.1093
_refine_ls_wR_factor_ref 0.1192
_reflns_Friedel_coverage 0.000
_reflns_number_gt 1422
_reflns_number_total 1892
_reflns_threshold_expression 'I > 2\s(I)'
_cod_data_source_file d6dt01117a2.cif
_cod_data_source_block krc103
_cod_database_code 7721162
_shelx_shelxl_version_number 2018/3
_shelx_space_group_comment
;
The symmetry employed for this shelxl refinement is uniquely defined
by the following loop, which should always be used as a source of
symmetry information in preference to the above space-group names.
They are only intended as comments.
;
_shelx_estimated_absorpt_t_max 0.986
_shelx_estimated_absorpt_t_min 0.951
_olex2_refinement_description
;
1. Fixed Uiso
 At 1.2 times of:
  All C(H) groups, All C(H,H) groups, All C(H,H,H,H) groups
 At 1.5 times of:
  All C(H,H,H) groups, All O(H) groups
2. Uiso/Uaniso restraints and constraints
Uanis(C4) = Uanis(C4A)
3. Others
 Sof(O2A)=Sof(H2AA)=Sof(H3BC)=Sof(H3BD)=Sof(C4A)=Sof(H4A)=1-FVAR(1)
 Sof(O2)=Sof(H2)=Sof(H3A)=Sof(H3B)=Sof(C4)=Sof(H4)=FVAR(1)
4.a Ternary CH refined with riding coordinates:
 C4(H4), C4A(H4A)
4.b Secondary CH2 refined with riding coordinates:
 C1(H1A,H1B), C2(H2A,H2B), C3(H3A,H3B), C3(H3BC,H3BD)
4.c Idealised Me refined as rotating group:
 C7(H7A,H7B,H7C), C8(H8A,H8B,H8C), C9(H9A,H9B,H9C)
4.d Idealised tetrahedral OH refined as rotating group:
 O2(H2), O2A(H2AA)
;
_olex2_submission_special_instructions 'No special instructions were received'

loop_
_space_group_symop_operation_xyz
'x, y, z'
'-x+1/2, y+1/2, -z+1/2'
'-x, -y, -z'
'x-1/2, -y-1/2, z-1/2'

loop_
_atom_site_label
_atom_site_type_symbol
_atom_site_fract_x
_atom_site_fract_y
_atom_site_fract_z
_atom_site_U_iso_or_equiv
_atom_site_adp_type
_atom_site_occupancy
_atom_site_site_symmetry_order
_atom_site_calc_flag
_atom_site_refinement_flags_posn
_atom_site_refinement_flags_adp
_atom_site_refinement_flags_occupancy
_atom_site_disorder_assembly
_atom_site_disorder_group
O1 O 0.89018(17) 0.53242(10) 0.38378(9) 0.0308(3) Uani 1 1 d . . . . .
O2 O 0.8908(4) 0.6768(2) 0.54786(17) 0.0356(7) Uani 0.640(4) 1 d . . P A 1
H2 H 0.968329 0.616406 0.554275 0.053 Uiso 0.640(4) 1 calc R U P A 1
O2A O 0.7812(6) 0.6244(3) 0.5752(2) 0.0280(11) Uani 0.360(4) 1 d . . P A 2
H2AA H 0.884433 0.579152 0.572501 0.042 Uiso 0.360(4) 1 calc R U P A 2
N1 N 0.56074(19) 0.58194(11) 0.32270(10) 0.0220(3) Uani 1 1 d . . . . .
C1 C 0.3753(2) 0.65671(16) 0.33191(14) 0.0307(4) Uani 1 1 d . . . . .
H1A H 0.249765 0.609605 0.308920 0.037 Uiso 1 1 calc R U . . .
H1B H 0.380252 0.726325 0.284912 0.037 Uiso 1 1 calc R U . . .
C2 C 0.3569(3) 0.70117(18) 0.44061(15) 0.0391(5) Uani 1 1 d . . . . .
H2A H 0.245908 0.762364 0.439165 0.047 Uiso 1 1 calc R U . . .
H2B H 0.316305 0.633844 0.484183 0.047 Uiso 1 1 calc R U . . .
C3 C 0.5531(3) 0.75339(16) 0.48750(14) 0.0322(4) Uani 1 1 d . . . . .
H3A H 0.534770 0.790408 0.555550 0.039 Uiso 0.640(4) 1 calc R U P A 1
H3B H 0.607913 0.814009 0.441336 0.039 Uiso 0.640(4) 1 calc R U P A 1
H3BC H 0.569579 0.832779 0.455350 0.039 Uiso 0.360(4) 1 calc R U P A 2
H3BD H 0.537546 0.767223 0.561942 0.039 Uiso 0.360(4) 1 calc R U P A 2
C4 C 0.6960(5) 0.6435(3) 0.4995(2) 0.0232(6) Uani 0.640(4) 1 d . . P A 1
H4 H 0.632095 0.582943 0.543811 0.028 Uiso 0.640(4) 1 calc R U P A 1
C4A C 0.7451(9) 0.6875(6) 0.4804(5) 0.0232(6) Uani 0.360(4) 1 d . . P A 2
H4A H 0.862707 0.743082 0.470148 0.028 Uiso 0.360(4) 1 calc R U P A 2
C5 C 0.7263(2) 0.58645(15) 0.39358(13) 0.0258(4) Uani 1 1 d . . . . .
C6 C 0.5753(3) 0.51144(14) 0.22396(12) 0.0241(4) Uani 1 1 d . . . . .
C7 C 0.6216(3) 0.38016(14) 0.25003(13) 0.0320(4) Uani 1 1 d . . . . .
H7A H 0.761121 0.373273 0.286043 0.048 Uiso 1 1 calc R U . . .
H7B H 0.614123 0.333200 0.185868 0.048 Uiso 1 1 calc R U . . .
H7C H 0.519062 0.349861 0.294903 0.048 Uiso 1 1 calc R U . . .
C8 C 0.3693(3) 0.51509(19) 0.15599(15) 0.0447(5) Uani 1 1 d . . . . .
H8A H 0.260247 0.478179 0.193220 0.067 Uiso 1 1 calc R U . . .
H8B H 0.383346 0.471043 0.091542 0.067 Uiso 1 1 calc R U . . .
H8C H 0.332120 0.598400 0.139635 0.067 Uiso 1 1 calc R U . . .
C9 C 0.7408(3) 0.56744(16) 0.16234(14) 0.0350(4) Uani 1 1 d . . . . .
H9A H 0.701508 0.649975 0.144138 0.053 Uiso 1 1 calc R U . . .
H9B H 0.752563 0.521162 0.098832 0.053 Uiso 1 1 calc R U . . .
H9C H 0.874704 0.567153 0.204463 0.053 Uiso 1 1 calc R U . . .

loop_
_atom_site_aniso_label
_atom_site_aniso_U_11
_atom_site_aniso_U_22
_atom_site_aniso_U_33
_atom_site_aniso_U_23
_atom_site_aniso_U_13
_atom_site_aniso_U_12
O1 0.0254(6) 0.0381(7) 0.0284(7) -0.0033(5) -0.0010(5) 0.0125(5)
O2 0.0291(13) 0.0360(12) 0.0397(13) -0.0120(10) -0.0082(10) 0.0057(10)
O2A 0.028(2) 0.034(2) 0.0215(18) 0.0020(15) 0.0043(15) 0.0098(17)
N1 0.0208(7) 0.0248(7) 0.0200(7) 0.0006(5) 0.0004(5) 0.0056(5)
C1 0.0198(8) 0.0349(9) 0.0372(10) -0.0055(8) 0.0015(7) 0.0053(7)
C2 0.0292(10) 0.0400(10) 0.0497(12) -0.0100(9) 0.0124(8) 0.0013(8)
C3 0.0331(10) 0.0337(9) 0.0300(9) -0.0052(7) 0.0049(7) 0.0063(8)
C4 0.0208(16) 0.026(2) 0.0232(15) -0.0018(13) 0.0013(11) -0.0033(12)
C4A 0.0208(16) 0.026(2) 0.0232(15) -0.0018(13) 0.0013(11) -0.0033(12)
C5 0.0241(8) 0.0302(9) 0.0229(9) 0.0000(7) 0.0007(7) 0.0070(7)
C6 0.0284(9) 0.0234(8) 0.0200(8) 0.0002(6) 0.0004(6) 0.0021(7)
C7 0.0450(11) 0.0227(8) 0.0285(9) 0.0001(7) 0.0040(8) -0.0013(8)
C8 0.0434(12) 0.0548(13) 0.0328(11) -0.0114(9) -0.0127(8) 0.0097(10)
C9 0.0503(11) 0.0317(10) 0.0244(9) -0.0009(7) 0.0114(8) -0.0056(8)

loop_
_atom_type_symbol
_atom_type_description
_atom_type_scat_dispersion_real
_atom_type_scat_dispersion_imag
_atom_type_scat_source
C C 0.0033 0.0016 'International Tables Vol C Tables 4.2.6.8 and 6.1.1.4'
H H 0.0000 0.0000 'International Tables Vol C Tables 4.2.6.8 and 6.1.1.4'
N N 0.0061 0.0033 'International Tables Vol C Tables 4.2.6.8 and 6.1.1.4'
O O 0.0106 0.0060 'International Tables Vol C Tables 4.2.6.8 and 6.1.1.4'

loop_
_geom_angle_atom_site_label_1
_geom_angle_atom_site_label_2
_geom_angle_atom_site_label_3
_geom_angle
_geom_angle_site_symmetry_1
_geom_angle_site_symmetry_3
_geom_angle_publ_flag
C4 O2 H2 109.5 . . ?
C4A O2A H2AA 109.5 . . ?
C1 N1 C6 118.50(12) . . ?
C5 N1 C1 121.70(13) . . ?
C5 N1 C6 119.29(12) . . ?
N1 C1 H1A 108.9 . . ?
N1 C1 H1B 108.9 . . ?
N1 C1 C2 113.32(14) . . ?
H1A C1 H1B 107.7 . . ?
C2 C1 H1A 108.9 . . ?
C2 C1 H1B 108.9 . . ?
C1 C2 H2A 109.2 . . ?
C1 C2 H2B 109.2 . . ?
H2A C2 H2B 107.9 . . ?
C3 C2 C1 112.14(14) . . ?
C3 C2 H2A 109.2 . . ?
C3 C2 H2B 109.2 . . ?
C2 C3 H3A 111.3 . . ?
C2 C3 H3B 111.3 . . ?
C2 C3 H3BC 107.6 . . ?
C2 C3 H3BD 107.6 . . ?
C2 C3 C4 102.20(18) . . ?
H3A C3 H3B 109.2 . . ?
H3BC C3 H3BD 107.1 . . ?
C4 C3 H3A 111.3 . . ?
C4 C3 H3B 111.3 . . ?
C4A C3 C2 118.7(3) . . ?
C4A C3 H3BC 107.6 . . ?
C4A C3 H3BD 107.6 . . ?
O2 C4 C3 109.8(2) . . ?
O2 C4 H4 108.9 . . ?
O2 C4 C5 109.0(2) . . ?
C3 C4 H4 108.9 . . ?
C3 C4 C5 111.4(2) . . ?
C5 C4 H4 108.9 . . ?
O2A C4A C3 105.8(4) . . ?
O2A C4A H4A 110.9 . . ?
O2A C4A C5 104.7(4) . . ?
C3 C4A H4A 110.9 . . ?
C3 C4A C5 113.2(4) . . ?
C5 C4A H4A 110.9 . . ?
O1 C5 N1 123.20(15) . . ?
O1 C5 C4 118.24(17) . . ?
O1 C5 C4A 114.1(2) . . ?
N1 C5 C4 117.69(17) . . ?
N1 C5 C4A 120.9(2) . . ?
N1 C6 C7 109.85(12) . . ?
N1 C6 C8 110.79(13) . . ?
N1 C6 C9 109.18(13) . . ?
C8 C6 C7 107.18(14) . . ?
C9 C6 C7 112.15(14) . . ?
C9 C6 C8 107.67(15) . . ?
C6 C7 H7A 109.5 . . ?
C6 C7 H7B 109.5 . . ?
C6 C7 H7C 109.5 . . ?
H7A C7 H7B 109.5 . . ?
H7A C7 H7C 109.5 . . ?
H7B C7 H7C 109.5 . . ?
C6 C8 H8A 109.5 . . ?
C6 C8 H8B 109.5 . . ?
C6 C8 H8C 109.5 . . ?
H8A C8 H8B 109.5 . . ?
H8A C8 H8C 109.5 . . ?
H8B C8 H8C 109.5 . . ?
C6 C9 H9A 109.5 . . ?
C6 C9 H9B 109.5 . . ?
C6 C9 H9C 109.5 . . ?
H9A C9 H9B 109.5 . . ?
H9A C9 H9C 109.5 . . ?
H9B C9 H9C 109.5 . . ?

loop_
_geom_bond_atom_site_label_1
_geom_bond_atom_site_label_2
_geom_bond_distance
_geom_bond_site_symmetry_2
_geom_bond_publ_flag
O1 C5 1.2355(18) . ?
O2 H2 0.8400 . ?
O2 C4 1.405(4) . ?
O2A H2AA 0.8400 . ?
O2A C4A 1.416(8) . ?
N1 C1 1.4747(19) . ?
N1 C5 1.346(2) . ?
N1 C6 1.512(2) . ?
C1 H1A 0.9900 . ?
C1 H1B 0.9900 . ?
C1 C2 1.507(2) . ?
C2 H2A 0.9900 . ?
C2 H2B 0.9900 . ?
C2 C3 1.475(2) . ?
C3 H3A 0.9900 . ?
C3 H3B 0.9900 . ?
C3 H3BC 0.9900 . ?
C3 H3BD 0.9900 . ?
C3 C4 1.536(3) . ?
C3 C4A 1.453(6) . ?
C4 H4 1.0000 . ?
C4 C5 1.540(3) . ?
C4A H4A 1.0000 . ?
C4A C5 1.591(6) . ?
C6 C7 1.529(2) . ?
C6 C8 1.528(2) . ?
C6 C9 1.525(2) . ?
C7 H7A 0.9800 . ?
C7 H7B 0.9800 . ?
C7 H7C 0.9800 . ?
C8 H8A 0.9800 . ?
C8 H8B 0.9800 . ?
C8 H8C 0.9800 . ?
C9 H9A 0.9800 . ?
C9 H9B 0.9800 . ?
C9 H9C 0.9800 . ?

loop_
_geom_torsion_atom_site_label_1
_geom_torsion_atom_site_label_2
_geom_torsion_atom_site_label_3
_geom_torsion_atom_site_label_4
_geom_torsion
_geom_torsion_site_symmetry_1
_geom_torsion_site_symmetry_2
_geom_torsion_site_symmetry_3
_geom_torsion_site_symmetry_4
_geom_torsion_publ_flag
O2 C4 C5 O1 30.2(3) . . . . ?
O2 C4 C5 N1 -160.2(2) . . . . ?
O2A C4A C5 O1 -67.7(5) . . . . ?
O2A C4A C5 N1 127.0(3) . . . . ?
N1 C1 C2 C3 48.3(2) . . . . ?
C1 N1 C5 O1 -173.92(15) . . . . ?
C1 N1 C5 C4 17.0(3) . . . . ?
C1 N1 C5 C4A -10.1(4) . . . . ?
C1 N1 C6 C7 -127.92(15) . . . . ?
C1 N1 C6 C8 -9.7(2) . . . . ?
C1 N1 C6 C9 108.72(16) . . . . ?
C1 C2 C3 C4 -67.5(2) . . . . ?
C1 C2 C3 C4A -47.7(4) . . . . ?
C2 C3 C4 O2 -177.6(2) . . . . ?
C2 C3 C4 C5 61.6(3) . . . . ?
C2 C3 C4A O2A -96.5(4) . . . . ?
C2 C3 C4A C5 17.6(5) . . . . ?
C3 C4 C5 O1 151.48(19) . . . . ?
C3 C4 C5 N1 -38.9(3) . . . . ?
C3 C4A C5 O1 177.4(3) . . . . ?
C3 C4A C5 N1 12.2(5) . . . . ?
C5 N1 C1 C2 -20.6(2) . . . . ?
C5 N1 C6 C7 60.17(19) . . . . ?
C5 N1 C6 C8 178.39(15) . . . . ?
C5 N1 C6 C9 -63.19(18) . . . . ?
C6 N1 C1 C2 167.74(14) . . . . ?
C6 N1 C5 O1 -2.3(2) . . . . ?
C6 N1 C5 C4 -171.36(19) . . . . ?
C6 N1 C5 C4A 161.6(3) . . . . ?
